data_4106171
loop_
_publ_author_name
'Jennifer A. Armstrong'
'Edward R. Williams'
'Mark T. Weller'

_publ_section_title
;
 Fluoride-Rich, Hydrofluorothermal Routes to Functional Transition Metal
 (Mn, Fe, Co, Cu) Fluorophosphates
;
_journal_name_full 'Journal of the American Chemical Society'
_journal_page_first 8252
_journal_page_last 8263
_journal_paper_doi 10.1021/ja201096b
_journal_volume 133
_journal_year 2011
_chemical_formula_sum 'Cu3 F4 O12 P4 Rb2'
_chemical_formula_weight 753.47
_space_group_IT_number 14
_symmetry_cell_setting monoclinic
_symmetry_space_group_name_Hall '-P 2ybc'
_symmetry_space_group_name_H-M 'P 1 21/c 1'
_atom_sites_solution_primary direct
_atom_sites_solution_secondary difmap
_audit_creation_method SHELXL-97
_audit_update_record
;
2011-01-07 # Formatted by publCIF
;
_cell_angle_alpha 90.00
_cell_angle_beta 95.186(4)
_cell_angle_gamma 90.00
_cell_formula_units_Z 2
_cell_length_a 7.7491(4)
_cell_length_b 9.4344(5)
_cell_length_c 9.2186(4)
_cell_measurement_reflns_used 6086
_cell_measurement_temperature 120(2)
_cell_measurement_theta_max 27.48
_cell_measurement_theta_min 2.91
_cell_volume 671.20(6)
_computing_cell_refinement 'DENZO (Otwinowski & Minor, 1997) & COLLECT (Hooft, R.W.W., 1998)'
_computing_data_collection 'COLLECT (Hooft, R.W.W., 1998)'
_computing_data_reduction 'DENZO (Otwinowski & Minor, 1997) & COLLECT (Hooft, R.W.W., 1998)'
_computing_structure_refinement 'SHELXL-97 (Sheldrick, 2008)'
_diffrn_ambient_temperature 120(2)
_diffrn_detector_area_resol_mean '4096x4096pixels / 62x62mm'
_diffrn_measured_fraction_theta_full 0.987
_diffrn_measured_fraction_theta_max 0.987
_diffrn_measurement_device_type 'Bruker-Nonius APEX II CCD camera on \k-goniostat'
_diffrn_measurement_method '\f & \w scans'
_diffrn_radiation_monochromator '10cm confocal mirrors'
_diffrn_radiation_source 'Bruker-Nonius FR591 rotating anode'
_diffrn_radiation_type MoK\a
_diffrn_radiation_wavelength 0.71073
_diffrn_reflns_av_R_equivalents 0.1390
_diffrn_reflns_av_sigmaI/netI 0.1019
_diffrn_reflns_limit_h_max 9
_diffrn_reflns_limit_h_min -10
_diffrn_reflns_limit_k_max 12
_diffrn_reflns_limit_k_min -12
_diffrn_reflns_limit_l_max 11
_diffrn_reflns_limit_l_min -11
_diffrn_reflns_number 8287
_diffrn_reflns_theta_full 27.64
_diffrn_reflns_theta_max 27.64
_diffrn_reflns_theta_min 3.10
_exptl_absorpt_coefficient_mu 12.508
_exptl_absorpt_correction_T_max 0.3677
_exptl_absorpt_correction_T_min 0.3677
_exptl_absorpt_correction_type multi-scan
_exptl_absorpt_process_details 'SADABS 2007/2 (Sheldrick, G.M., 2007)'
_exptl_crystal_colour blue
_exptl_crystal_density_diffrn 3.728
_exptl_crystal_description plate
_exptl_crystal_F_000 706
_exptl_crystal_size_max 0.1
_exptl_crystal_size_mid 0.1
_exptl_crystal_size_min 0.1
_refine_diff_density_max 1.948
_refine_diff_density_min -1.718
_refine_diff_density_rms 0.440
_refine_ls_extinction_method none
_refine_ls_goodness_of_fit_ref 1.111
_refine_ls_matrix_type full
_refine_ls_number_parameters 115
_refine_ls_number_reflns 1542
_refine_ls_number_restraints 0
_refine_ls_restrained_S_all 1.111
_refine_ls_R_factor_all 0.1430
_refine_ls_R_factor_gt 0.0911
_refine_ls_shift/su_max 0.023
_refine_ls_shift/su_mean 0.004
_refine_ls_structure_factor_coef Fsqd
_refine_ls_weighting_details 'calc w=1/[\s^2^(Fo^2^)+(0.0001P)^2^+57.3734P] where P=(Fo^2^+2Fc^2^)/3'
_refine_ls_weighting_scheme calc
_refine_ls_wR_factor_gt 0.1628
_refine_ls_wR_factor_ref 0.1904
_reflns_number_gt 1060
_reflns_number_total 1542
_reflns_threshold_expression >2\s(I)
_cod_data_source_file ja201096b_si_008.cif
_cod_data_source_block 2010erw0023_p2_1_over_c
_cod_database_code 4106171

loop_
_symmetry_equiv_pos_as_xyz
'x, y, z'
'-x, y+1/2, -z+1/2'
'-x, -y, -z'
'x, -y-1/2, z-1/2'

loop_
_atom_site_label
_atom_site_type_symbol
_atom_site_fract_x
_atom_site_fract_y
_atom_site_fract_z
_atom_site_U_iso_or_equiv
_atom_site_adp_type
_atom_site_occupancy
_atom_site_symmetry_multiplicity
_atom_site_calc_flag
_atom_site_refinement_flags
F1 F 0.6869(12) 0.7022(10) 0.8521(10) 0.014(2) Uani 1 1 d .
O1 O 0.9066(14) 0.6591(11) 1.0469(11) 0.009(2) Uani 1 1 d .
F2 F 0.5086(11) 0.8362(10) 1.0462(10) 0.014(2) Uani 1 1 d .
O3 O 0.2673(14) 0.6647(12) 1.0273(11) 0.010(2) Uani 1 1 d .
O2 O 0.6810(13) 0.1681(11) 1.1797(12) 0.010(2) Uani 1 1 d .
O4 O 0.9589(15) 0.6627(11) 1.3558(11) 0.012(2) Uani 1 1 d .
O5 O 0.7797(15) 0.4284(14) 1.4421(12) 0.018(3) Uani 1 1 d .
O6 O 1.0565(15) 0.4201(12) 1.2136(11) 0.012(2) Uani 1 1 d .
Rb1 Rb 0.6181(2) 0.53949(16) 1.18566(16) 0.0134(4) Uani 1 1 d .
Cu1 Cu 0.1113(3) 0.6443(2) 1.1840(2) 0.0095(5) Uani 1 1 d .
Cu2 Cu 1.0000 0.5000 1.5000 0.0120(6) Uani 1 2 d S
P1 P 0.8885(5) 0.6890(4) 0.8872(4) 0.0083(8) Uani 1 1 d .
P2 P 0.3169(5) 0.8143(5) 0.9824(4) 0.0095(9) Uani 1 1 d .

loop_
_atom_site_aniso_label
_atom_site_aniso_U_11
_atom_site_aniso_U_22
_atom_site_aniso_U_33
_atom_site_aniso_U_23
_atom_site_aniso_U_13
_atom_site_aniso_U_12
F1 0.019(5) 0.010(5) 0.015(5) -0.004(4) 0.004(4) 0.000(4)
O1 0.011(5) 0.008(5) 0.010(5) -0.001(4) 0.003(4) -0.001(4)
F2 0.002(4) 0.016(5) 0.022(5) -0.002(4) -0.004(4) 0.002(4)
O3 0.011(5) 0.014(6) 0.005(5) -0.001(4) -0.004(4) 0.005(5)
O2 0.014(5) 0.010(6) 0.015(6) 0.005(4) 0.000(4) 0.008(4)
O4 0.019(6) 0.009(6) 0.008(5) 0.003(4) -0.001(4) 0.001(5)
O5 0.007(6) 0.034(8) 0.013(6) 0.003(5) -0.005(4) -0.002(5)
O6 0.017(6) 0.010(6) 0.009(5) -0.007(4) 0.006(4) -0.005(5)
Rb1 0.0157(8) 0.0149(8) 0.0093(7) 0.0000(6) -0.0008(5) -0.0002(7)
Cu1 0.0136(10) 0.0094(9) 0.0054(8) 0.0009(8) 0.0000(7) 0.0005(8)
Cu2 0.0141(14) 0.0092(13) 0.0123(13) 0.0030(11) -0.0018(10) -0.0011(11)
P1 0.0097(19) 0.0079(19) 0.0068(18) -0.0011(15) -0.0021(14) -0.0008(16)
P2 0.011(2) 0.011(2) 0.0065(18) -0.0022(15) 0.0005(15) -0.0005(16)

loop_
_atom_type_symbol
_atom_type_description
_atom_type_scat_dispersion_real
_atom_type_scat_dispersion_imag
_atom_type_scat_source
N N 0.0061 0.0033 'International Tables Vol C Tables 4.2.6.8 and 6.1.1.4'
O O 0.0106 0.0060 'International Tables Vol C Tables 4.2.6.8 and 6.1.1.4'
F F 0.0171 0.0103 'International Tables Vol C Tables 4.2.6.8 and 6.1.1.4'
P P 0.1023 0.0942 'International Tables Vol C Tables 4.2.6.8 and 6.1.1.4'
Cu Cu 0.3201 1.2651 'International Tables Vol C Tables 4.2.6.8 and 6.1.1.4'
Rb Rb -0.9393 2.9676 'International Tables Vol C Tables 4.2.6.8 and 6.1.1.4'
K K 0.2009 0.2494 'International Tables Vol C Tables 4.2.6.8 and 6.1.1.4'

loop_
_geom_angle_atom_site_label_1
_geom_angle_atom_site_label_2
_geom_angle_atom_site_label_3
_geom_angle
_geom_angle_site_symmetry_1
_geom_angle_site_symmetry_3
P1 F1 Rb1 107.9(5) . 4_575
P1 F1 Rb1 131.3(5) . 3_667
Rb1 F1 Rb1 115.6(3) 4_575 3_667
P1 F1 Rb1 90.7(4) . .
Rb1 F1 Rb1 142.4(3) 4_575 .
Rb1 F1 Rb1 67.97(18) 3_667 .
P1 O1 Cu1 130.8(7) . 1_655
P1 O1 Rb1 120.0(6) . .
Cu1 O1 Rb1 107.6(4) 1_655 .
P2 F2 Rb1 104.3(4) . .
P2 F2 Rb1 91.2(4) . 2_657
Rb1 F2 Rb1 107.0(3) . 2_657
P2 O3 Cu1 118.3(6) . .
P2 O3 Rb1 109.0(5) . 3_667
Cu1 O3 Rb1 131.7(5) . 3_667
P2 O3 Rb1 103.9(5) . .
Cu1 O3 Rb1 100.5(4) . .
Rb1 O3 Rb1 76.5(2) 3_667 .
P2 O2 Cu1 124.5(6) 3_667 2_647
P2 O2 Rb1 122.4(6) 3_667 2_647
Cu1 O2 Rb1 108.0(4) 2_647 2_647
P2 O2 Rb1 85.4(5) 3_667 .
Cu1 O2 Rb1 102.1(4) 2_647 .
Rb1 O2 Rb1 106.4(3) 2_647 .
P1 O4 Cu2 126.9(6) 4_576 .
P1 O4 Cu1 117.2(6) 4_576 1_655
Cu2 O4 Cu1 111.7(5) . 1_655
P1 O4 Rb1 97.6(5) 4_576 .
Cu2 O4 Rb1 96.9(4) . .
Cu1 O4 Rb1 95.6(4) 1_655 .
P2 O5 Cu2 127.0(7) 2_647 .
P2 O5 Rb1 117.1(6) 2_647 .
Cu2 O5 Rb1 115.9(5) . .
P1 O6 Cu1 121.8(6) 3_767 1_655
P1 O6 Rb1 120.2(6) 3_767 .
Cu1 O6 Rb1 83.1(3) 1_655 .
O5 Rb1 O1 102.4(3) . .
O5 Rb1 F1 79.6(3) . 4_576
O1 Rb1 F1 78.1(3) . 4_576
O5 Rb1 O3 100.4(3) . 3_667
O1 Rb1 O3 70.7(3) . 3_667
F1 Rb1 O3 148.2(3) 4_576 3_667
O5 Rb1 O2 96.1(3) . 2_657
O1 Rb1 O2 133.1(3) . 2_657
F1 Rb1 O2 63.3(3) 4_576 2_657
O3 Rb1 O2 146.7(3) 3_667 2_657
O5 Rb1 F2 139.7(3) . .
O1 Rb1 F2 70.5(3) . .
F1 Rb1 F2 60.1(3) 4_576 .
O3 Rb1 F2 113.2(3) 3_667 .
O2 Rb1 F2 67.6(3) 2_657 .
O5 Rb1 O4 54.9(3) . .
O1 Rb1 O4 55.6(3) . .
F1 Rb1 O4 47.6(3) 4_576 .
O3 Rb1 O4 106.4(3) 3_667 .
O2 Rb1 O4 106.8(3) 2_657 .
F2 Rb1 O4 93.3(3) . .
O5 Rb1 O3 145.9(3) . .
O1 Rb1 O3 108.2(3) . .
F1 Rb1 O3 92.2(3) 4_576 .
O3 Rb1 O3 103.5(3) 3_667 .
O2 Rb1 O3 51.6(3) 2_657 .
F2 Rb1 O3 45.7(3) . .
O4 Rb1 O3 136.7(3) . .
O5 Rb1 F1 95.3(3) . 3_667
O1 Rb1 F1 143.1(3) . 3_667
F1 Rb1 F1 137.38(11) 4_576 3_667
O3 Rb1 F1 74.5(3) 3_667 3_667
O2 Rb1 F1 75.4(3) 2_657 3_667
F2 Rb1 F1 114.1(2) . 3_667
O4 Rb1 F1 150.2(3) . 3_667
O3 Rb1 F1 68.5(3) . 3_667
O5 Rb1 F2 45.2(3) . 2_647
O1 Rb1 F2 146.9(3) . 2_647
F1 Rb1 F2 98.2(2) 4_576 2_647
O3 Rb1 F2 104.1(3) 3_667 2_647
O2 Rb1 F2 68.6(3) 2_657 2_647
F2 Rb1 F2 136.19(16) . 2_647
O4 Rb1 F2 97.6(2) . 2_647
O3 Rb1 F2 104.8(2) . 2_647
F1 Rb1 F2 54.8(2) 3_667 2_647
O5 Rb1 F1 144.6(3) . .
O1 Rb1 F1 42.4(3) . .
F1 Rb1 F1 93.47(12) 4_576 .
O3 Rb1 F1 67.9(3) 3_667 .
O2 Rb1 F1 111.8(3) 2_657 .
F2 Rb1 F1 46.8(2) . .
O4 Rb1 F1 95.0(2) . .
O3 Rb1 F1 68.2(2) . .
F1 Rb1 F1 112.03(18) 3_667 .
F2 Rb1 F1 166.7(2) 2_647 .
O5 Rb1 O2 65.7(3) . .
O1 Rb1 O2 105.4(3) . .
F1 Rb1 O2 145.1(3) 4_576 .
O3 Rb1 O2 44.9(3) 3_667 .
O2 Rb1 O2 121.5(2) 2_657 .
F2 Rb1 O2 154.4(2) . .
O4 Rb1 O2 105.1(3) . .
O3 Rb1 O2 118.2(3) . .
F1 Rb1 O2 53.8(2) 3_667 .
F2 Rb1 O2 59.6(2) 2_647 .
F1 Rb1 O2 112.7(2) . .
O1 Cu1 O2 169.3(4) 1_455 2_657
O1 Cu1 O3 92.0(4) 1_455 .
O2 Cu1 O3 86.4(4) 2_657 .
O1 Cu1 O4 90.2(4) 1_455 1_455
O2 Cu1 O4 89.5(4) 2_657 1_455
O3 Cu1 O4 169.2(4) . 1_455
O1 Cu1 O6 89.7(5) 1_455 1_455
O2 Cu1 O6 100.9(5) 2_657 1_455
O3 Cu1 O6 109.0(4) . 1_455
O4 Cu1 O6 81.6(4) 1_455 1_455
O1 Cu1 Rb1 44.5(3) 1_455 1_455
O2 Cu1 Rb1 139.8(3) 2_657 1_455
O3 Cu1 Rb1 133.2(3) . 1_455
O4 Cu1 Rb1 53.0(3) 1_455 1_455
O6 Cu1 Rb1 63.7(3) 1_455 1_455
O1 Cu1 Rb1 139.0(3) 1_455 .
O2 Cu1 Rb1 44.5(3) 2_657 .
O3 Cu1 Rb1 50.9(3) . .
O4 Cu1 Rb1 129.7(3) 1_455 .
O6 Cu1 Rb1 87.9(3) 1_455 .
Rb1 Cu1 Rb1 151.36(7) 1_455 .
O5 Cu2 O5 180.000(1) . 3_768
O5 Cu2 O4 90.1(5) . .
O5 Cu2 O4 89.9(5) 3_768 .
O5 Cu2 O4 89.9(5) . 3_768
O5 Cu2 O4 90.1(5) 3_768 3_768
O4 Cu2 O4 180.000(4) . 3_768
O5 Cu2 Rb1 39.0(4) . .
O5 Cu2 Rb1 141.0(4) 3_768 .
O4 Cu2 Rb1 52.4(3) . .
O4 Cu2 Rb1 127.6(3) 3_768 .
O5 Cu2 Rb1 141.0(4) . 3_768
O5 Cu2 Rb1 39.0(4) 3_768 3_768
O4 Cu2 Rb1 127.6(3) . 3_768
O4 Cu2 Rb1 52.4(3) 3_768 3_768
Rb1 Cu2 Rb1 180.0 . 3_768
O6 P1 O1 118.8(7) 3_767 .
O6 P1 O4 112.9(6) 3_767 4_575
O1 P1 O4 110.7(6) . 4_575
O6 P1 F1 105.3(6) 3_767 .
O1 P1 F1 102.8(6) . .
O4 P1 F1 104.6(6) 4_575 .
O6 P1 Rb1 110.5(5) 3_767 4_575
O1 P1 Rb1 128.6(5) . 4_575
O4 P1 Rb1 58.1(5) 4_575 4_575
F1 P1 Rb1 48.3(4) . 4_575
O6 P1 Rb1 113.5(5) 3_767 .
O1 P1 Rb1 40.5(4) . .
O4 P1 Rb1 133.5(4) 4_575 .
F1 P1 Rb1 65.4(4) . .
Rb1 P1 Rb1 106.89(11) 4_575 .
O2 P2 O5 115.3(6) 3_667 2_657
O2 P2 O3 113.3(6) 3_667 .
O5 P2 O3 112.6(7) 2_657 .
O2 P2 F2 105.3(6) 3_667 .
O5 P2 F2 103.0(6) 2_657 .
O3 P2 F2 105.9(6) . .
O2 P2 Rb1 137.8(5) 3_667 2_657
O5 P2 Rb1 41.7(4) 2_657 2_657
O3 P2 Rb1 108.8(4) . 2_657
F2 P2 Rb1 64.0(4) . 2_657
O2 P2 Rb1 70.9(4) 3_667 3_667
O5 P2 Rb1 156.4(5) 2_657 3_667
O3 P2 Rb1 48.2(4) . 3_667
F2 P2 Rb1 96.6(4) . 3_667
Rb1 P2 Rb1 146.96(13) 2_657 3_667
O2 P2 Rb1 119.7(4) 3_667 .
O5 P2 Rb1 123.8(5) 2_657 .
O3 P2 Rb1 53.4(4) . .
F2 P2 Rb1 52.6(4) . .
Rb1 P2 Rb1 87.33(9) 2_657 .
Rb1 P2 Rb1 60.15(8) 3_667 .
O2 P2 Rb1 39.0(4) 3_667 4_575
O5 P2 Rb1 114.3(5) 2_657 4_575
O3 P2 Rb1 132.8(4) . 4_575
F2 P2 Rb1 67.5(4) . 4_575
Rb1 P2 Rb1 108.76(10) 2_657 4_575
Rb1 P2 Rb1 85.15(8) 3_667 4_575
Rb1 P2 Rb1 101.49(10) . 4_575

loop_
_geom_bond_atom_site_label_1
_geom_bond_atom_site_label_2
_geom_bond_distance
_geom_bond_site_symmetry_2
F1 P1 1.571(10) .
F1 Rb1 2.903(10) 4_575
F1 Rb1 3.280(9) 3_667
F1 Rb1 3.521(9) .
O1 P1 1.494(11) .
O1 Cu1 1.941(11) 1_655
O1 Rb1 2.903(10) .
F2 P2 1.561(10) .
F2 Rb1 3.165(9) .
F2 Rb1 3.345(9) 2_657
O3 P2 1.529(12) .
O3 Cu1 1.975(10) .
O3 Rb1 2.945(10) 3_667
O3 Rb1 3.193(11) .
O2 P2 1.505(11) 3_667
O2 Cu1 1.964(11) 2_647
O2 Rb1 2.984(10) 2_647
O2 Rb1 3.539(11) .
O4 P1 1.538(11) 4_576
O4 Cu2 2.037(10) .
O4 Cu1 2.067(11) 1_655
O4 Rb1 3.169(12) .
O5 P2 1.516(13) 2_647
O5 Cu2 1.868(12) .
O5 Rb1 2.779(11) .
O6 P1 1.475(11) 3_767
O6 Cu1 2.180(11) 1_655
O6 Rb1 3.566(12) .
Rb1 F1 2.903(10) 4_576
Rb1 O3 2.945(10) 3_667
Rb1 O2 2.984(10) 2_657
Rb1 F1 3.280(10) 3_667
Rb1 F2 3.345(9) 2_647
Cu1 O1 1.941(11) 1_455
Cu1 O2 1.964(11) 2_657
Cu1 O4 2.067(11) 1_455
Cu1 O6 2.180(11) 1_455
Cu1 Rb1 3.949(3) 1_455
Cu2 O5 1.868(12) 3_768
Cu2 O4 2.037(11) 3_768
Cu2 Rb1 3.9680(17) 3_768
P1 O6 1.475(11) 3_767
P1 O4 1.538(12) 4_575
P1 Rb1 3.701(4) 4_575
P2 O2 1.505(11) 3_667
P2 O5 1.516(13) 2_657
P2 Rb1 3.722(4) 2_657
P2 Rb1 3.733(4) 3_667
P2 Rb1 3.998(4) 4_575
